data_2216971
loop_
_publ_author_name
'\,Sahin, Onur'
'B\"uy\"ukg\"ung\"or, Orhan'
'Ulusoy, Mahmut'
'\,Cetinkaya, Bekir'

_publ_section_title
Bis{\m-2,4-di-<i>tert</i>-butyl-6-[3-(1<i>H</i>-imidazol-1-yl)propyliminomethyl]phenolato}bis[acetatocopper(II)]
_journal_coeditor_code CF2164
_journal_issue 1
_journal_name_full 'Acta Crystallographica Section E'
_journal_page_first m51
_journal_page_last m51
_journal_paper_doi 10.1107/S1600536807063283
_journal_volume 64
_journal_year 2008
_chemical_formula_iupac '[Cu2 (C21 H30 N3 O)2 (C2 H3 O2)2]'
_chemical_formula_moiety 'C46 H66 Cu2 N6 O6'
_chemical_formula_sum 'C46 H66 Cu2 N6 O6'
_chemical_formula_weight 926.13
_chemical_name_systematic
;
Bis{\m-2,4-di-tert-butyl-6-[3-(1H-imidazol-1-
yl)propyliminomethyl]phenolato}bis[acetatocopper(II)]
;
_space_group_IT_number 14
_symmetry_cell_setting monoclinic
_symmetry_space_group_name_Hall '-P 2ybc'
_symmetry_space_group_name_H-M 'P 1 21/c 1'
_atom_sites_solution_hydrogens geom
_atom_sites_solution_primary direct
_atom_sites_solution_secondary difmap
_cell_angle_alpha 90.00
_cell_angle_beta 116.502(6)
_cell_angle_gamma 90.00
_cell_formula_units_Z 2
_cell_length_a 14.1745(11)
_cell_length_b 10.2898(8)
_cell_length_c 19.0850(17)
_cell_measurement_reflns_used 29181
_cell_measurement_temperature 296
_cell_measurement_theta_max 27.94
_cell_measurement_theta_min 1.61
_cell_volume 2491.1(4)
_computing_cell_refinement 'X-AREA (Stoe & Cie, 2002)'
_computing_data_collection 'X-AREA (Stoe & Cie, 2002)'
_computing_data_reduction 'X-RED32 (Stoe & Cie, 2002)'
_computing_molecular_graphics 'Ortep-3 (Farrugia, 1997)'
_computing_publication_material 'WinGX (Farrugia, 1999)'
_computing_structure_refinement 'SHELXL97 (Sheldrick, 1997)'
_computing_structure_solution 'SHELXS97 (Sheldrick, 1997)'
_diffrn_ambient_temperature 296
_diffrn_detector_area_resol_mean 6.67
_diffrn_measured_fraction_theta_full 1.000
_diffrn_measured_fraction_theta_max 1.000
_diffrn_measurement_device_type 'STOE IPDSII'
_diffrn_measurement_method 'rotation method'
_diffrn_radiation_monochromator graphite
_diffrn_radiation_source 'fine-focus sealed tube'
_diffrn_radiation_type MoK\a
_diffrn_radiation_wavelength 0.71073
_diffrn_reflns_av_R_equivalents 0.1670
_diffrn_reflns_av_sigmaI/netI 0.1094
_diffrn_reflns_limit_h_max 17
_diffrn_reflns_limit_h_min -17
_diffrn_reflns_limit_k_max 12
_diffrn_reflns_limit_k_min -12
_diffrn_reflns_limit_l_max 23
_diffrn_reflns_limit_l_min -23
_diffrn_reflns_number 34842
_diffrn_reflns_theta_full 26.00
_diffrn_reflns_theta_max 26.00
_diffrn_reflns_theta_min 2.20
_diffrn_standards_decay_% <2
_diffrn_standards_number 0
_exptl_absorpt_coefficient_mu 0.903
_exptl_absorpt_correction_T_max 0.914
_exptl_absorpt_correction_T_min 0.741
_exptl_absorpt_correction_type integration
_exptl_absorpt_process_details '(X-RED32; Stoe & Cie, 2002)'
_exptl_crystal_colour black
_exptl_crystal_density_diffrn 1.235
_exptl_crystal_density_method 'not measured'
_exptl_crystal_description prism
_exptl_crystal_F_000 980
_exptl_crystal_size_max 0.25
_exptl_crystal_size_mid 0.19
_exptl_crystal_size_min 0.07
_refine_diff_density_max 0.311
_refine_diff_density_min -0.236
_refine_ls_extinction_method none
_refine_ls_goodness_of_fit_ref 0.954
_refine_ls_hydrogen_treatment constr
_refine_ls_matrix_type full
_refine_ls_number_parameters 275
_refine_ls_number_reflns 4905
_refine_ls_number_restraints 12
_refine_ls_restrained_S_all 0.952
_refine_ls_R_factor_all 0.1470
_refine_ls_R_factor_gt 0.0665
_refine_ls_shift/su_max 0.000
_refine_ls_shift/su_mean 0.000
_refine_ls_structure_factor_coef Fsqd
_refine_ls_weighting_details 'calc w=1/[\s^2^(Fo^2^)+(0.0447P)^2^] where P=(Fo^2^+2Fc^2^)/3'
_refine_ls_weighting_scheme calc
_refine_ls_wR_factor_gt 0.1053
_refine_ls_wR_factor_ref 0.1277
_reflns_number_gt 2485
_reflns_number_total 4905
_reflns_threshold_expression I>2\s(I)
_cod_data_source_file cf2164.cif
_cod_data_source_block I
_cod_original_sg_symbol_Hall -P2ybc
_cod_original_sg_symbol_H-M P21/c
_cod_database_code 2216971
_cod_database_fobs_code 2216971

loop_
_symmetry_equiv_pos_as_xyz
'x, y, z'
'-x, y+1/2, -z+1/2'
'-x, -y, -z'
'x, -y-1/2, z-1/2'

loop_
_atom_site_type_symbol
_atom_site_label
_atom_site_fract_x
_atom_site_fract_y
_atom_site_fract_z
_atom_site_U_iso_or_equiv
_atom_site_adp_type
_atom_site_calc_flag
_atom_site_refinement_flags
_atom_site_occupancy
_atom_site_disorder_assembly
_atom_site_disorder_group
C C1 0.6847(4) 0.6496(5) 0.4074(3) 0.0479(12) Uani d . 1 . .
C C2 0.6890(4) 0.5548(4) 0.3558(3) 0.0478(12) Uani d . 1 . .
C C3 0.7777(4) 0.5428(5) 0.3420(3) 0.0573(14) Uani d . 1 . .
H H3 0.7789 0.4768 0.3092 0.069 Uiso calc R 1 . .
C C4 0.8623(4) 0.6239(5) 0.3749(3) 0.0570(14) Uani d . 1 . .
C C5 0.8573(4) 0.7181(6) 0.4260(3) 0.0635(15) Uani d . 1 . .
H H5 0.9142 0.7745 0.4491 0.076 Uiso calc R 1 . .
C C6 0.7738(4) 0.7346(5) 0.4451(3) 0.0531(13) Uani d . 1 . .
C C7 0.6028(4) 0.4685(5) 0.3117(3) 0.0556(13) Uani d . 1 . .
H H7 0.6150 0.4070 0.2810 0.067 Uiso calc R 1 . .
C C8 0.9600(5) 0.6182(6) 0.3599(4) 0.0752(17) Uani d . 1 . .
C C9 0.9519(6) 0.5078(8) 0.3043(6) 0.141(4) Uani d . 1 . .
H H9A 0.9468 0.4264 0.3269 0.169 Uiso calc R 1 . .
H H9B 1.0136 0.5074 0.2955 0.169 Uiso calc R 1 . .
H H9C 0.8904 0.5200 0.2554 0.169 Uiso calc R 1 . .
C C10 0.9705(7) 0.7427(8) 0.3223(5) 0.131(3) Uani d . 1 . .
H H10A 1.0295 0.7362 0.3105 0.157 Uiso calc R 1 . .
H H10B 0.9814 0.8139 0.3576 0.157 Uiso calc R 1 . .
H H10C 0.9073 0.7573 0.2748 0.157 Uiso calc R 1 . .
C C11 1.0571(5) 0.5926(11) 0.4350(5) 0.156(4) Uani d . 1 . .
H H11A 1.0500 0.5106 0.4563 0.187 Uiso calc R 1 . .
H H11B 1.0656 0.6605 0.4719 0.187 Uiso calc R 1 . .
H H11C 1.1177 0.5902 0.4250 0.187 Uiso calc R 1 . .
C C12 0.7780(4) 0.8338(6) 0.5050(3) 0.0671(15) Uani d . 1 . .
C C13 0.8787(5) 0.9195(8) 0.5362(4) 0.113(3) Uani d . 1 . .
H H13A 0.8786 0.9778 0.5754 0.136 Uiso calc R 1 . .
H H13B 0.8796 0.9687 0.4938 0.136 Uiso calc R 1 . .
H H13C 0.9400 0.8650 0.5586 0.136 Uiso calc R 1 . .
C C14 0.6846(5) 0.9279(6) 0.4704(3) 0.0811(17) Uani d . 1 . .
H H14A 0.6199 0.8802 0.4537 0.097 Uiso calc R 1 . .
H H14B 0.6853 0.9722 0.4264 0.097 Uiso calc R 1 . .
H H14C 0.6900 0.9903 0.5094 0.097 Uiso calc R 1 . .
C C15 0.7796(5) 0.7619(7) 0.5764(3) 0.0817(18) Uani d . 1 . .
H H15A 0.7156 0.7132 0.5605 0.098 Uiso calc R 1 . .
H H15B 0.7854 0.8240 0.6157 0.098 Uiso calc R 1 . .
H H15C 0.8388 0.7039 0.5974 0.098 Uiso calc R 1 . .
C C16 0.4370(4) 0.3671(5) 0.2586(3) 0.0649(16) Uani d . 1 . .
H H16A 0.4696 0.3215 0.2306 0.078 Uiso calc R 1 . .
H H16B 0.3740 0.4095 0.2203 0.078 Uiso calc R 1 . .
C C17 0.4064(5) 0.2697(6) 0.3046(3) 0.0698(17) Uani d . 1 . .
H H17A 0.3537 0.2114 0.2679 0.084 Uiso calc R 1 . .
H H17B 0.3742 0.3162 0.3326 0.084 Uiso calc R 1 . .
C C18 0.5027(5) 0.8115(6) 0.6368(4) 0.0771(18) Uani d . 1 . .
H H18A 0.4521 0.8271 0.6571 0.092 Uiso calc R 1 . .
H H18B 0.5294 0.8949 0.6300 0.092 Uiso calc R 1 . .
C C19 0.4943(4) 0.7166(5) 0.5142(3) 0.0657(15) Uani d . 1 . .
H H19 0.5638 0.7362 0.5260 0.079 Uiso calc R 1 . .
C C20 0.3381(4) 0.6471(6) 0.4573(3) 0.0665(15) Uani d . 1 . .
H H20 0.2764 0.6086 0.4207 0.080 Uiso calc R 1 . .
C C21 0.3507(5) 0.7013(6) 0.5248(4) 0.0705(16) Uani d . 1 . .
H H21 0.3002 0.7066 0.5433 0.085 Uiso calc R 1 . .
C C22 0.2820(5) 0.6256(6) 0.2458(4) 0.0721(17) Uani d . 1 . .
C C23 0.1666(5) 0.6146(8) 0.1897(4) 0.122(3) Uani d . 1 A .
H H23A 0.1251 0.6322 0.2169 0.146 Uiso calc R 1 . .
H H23B 0.1518 0.5283 0.1683 0.146 Uiso calc R 1 . .
H H23C 0.1493 0.6763 0.1480 0.146 Uiso calc R 1 . .
N N1 0.5106(3) 0.4662(4) 0.3098(2) 0.0543(11) Uani d . 1 A .
N N2 0.4498(4) 0.7462(4) 0.5607(3) 0.0620(12) Uani d . 1 . .
N N3 0.4297(3) 0.6572(4) 0.4504(2) 0.0596(11) Uani d . 1 A .
O O1 0.6027(2) 0.6631(3) 0.42159(19) 0.0557(9) Uani d . 1 A .
O O2 0.3149(3) 0.5524(4) 0.3042(2) 0.0705(11) Uani d . 1 A .
O O3A 0.327(3) 0.721(4) 0.253(2) 0.105(5) Uani d PU 0.30(4) A 1
O O3B 0.3390(11) 0.6916(16) 0.2238(13) 0.105(5) Uani d PU 0.70(4) A 2
Cu Cu1 0.46586(5) 0.58707(6) 0.36829(4) 0.0531(2) Uani d . 1 . .

loop_
_atom_site_aniso_label
_atom_site_aniso_U_11
_atom_site_aniso_U_22
_atom_site_aniso_U_33
_atom_site_aniso_U_12
_atom_site_aniso_U_13
_atom_site_aniso_U_23
C1 0.035(3) 0.061(3) 0.044(3) 0.006(2) 0.014(2) 0.010(2)
C2 0.041(3) 0.054(3) 0.051(3) 0.006(2) 0.022(2) 0.006(2)
C3 0.056(3) 0.065(4) 0.060(3) 0.020(3) 0.033(3) 0.019(3)
C4 0.040(3) 0.064(4) 0.069(3) 0.011(2) 0.026(3) 0.020(3)
C5 0.035(3) 0.081(4) 0.068(4) -0.001(3) 0.018(3) 0.014(3)
C6 0.037(3) 0.064(3) 0.052(3) 0.001(2) 0.014(2) 0.007(3)
C7 0.058(3) 0.066(4) 0.046(3) 0.005(3) 0.026(3) 0.001(2)
C8 0.056(3) 0.093(5) 0.092(4) 0.007(3) 0.047(3) 0.020(4)
C9 0.119(7) 0.128(7) 0.242(11) 0.001(5) 0.141(8) -0.009(8)
C10 0.145(7) 0.129(7) 0.175(8) -0.003(6) 0.121(7) 0.028(6)
C11 0.059(4) 0.294(13) 0.134(6) 0.047(7) 0.061(5) 0.069(8)
C12 0.052(3) 0.077(4) 0.067(4) -0.010(3) 0.022(3) -0.005(3)
C13 0.090(5) 0.139(7) 0.117(5) -0.054(5) 0.052(4) -0.053(5)
C14 0.089(4) 0.066(4) 0.087(4) -0.005(4) 0.037(4) -0.014(3)
C15 0.065(4) 0.113(5) 0.052(3) 0.014(4) 0.014(3) -0.002(3)
C16 0.063(4) 0.077(4) 0.055(3) -0.008(3) 0.026(3) -0.023(3)
C17 0.071(4) 0.075(4) 0.073(4) -0.029(3) 0.040(3) -0.039(3)
C18 0.100(5) 0.061(4) 0.089(4) 0.000(3) 0.059(4) -0.024(3)
C19 0.053(3) 0.085(4) 0.070(4) -0.011(3) 0.036(3) -0.020(3)
C20 0.046(3) 0.085(4) 0.072(4) -0.007(3) 0.029(3) -0.006(3)
C21 0.063(4) 0.086(4) 0.081(4) -0.002(3) 0.049(3) -0.012(3)
C22 0.054(4) 0.067(5) 0.092(5) 0.001(3) 0.029(4) 0.002(4)
C23 0.063(4) 0.150(8) 0.110(5) -0.001(5) 0.001(4) 0.012(5)
N1 0.046(2) 0.069(3) 0.047(2) -0.002(2) 0.020(2) -0.003(2)
N2 0.063(3) 0.064(3) 0.070(3) -0.002(2) 0.039(3) -0.014(2)
N3 0.044(3) 0.078(3) 0.062(3) -0.002(2) 0.028(2) -0.012(2)
O1 0.0381(19) 0.073(2) 0.058(2) -0.0021(16) 0.0235(17) -0.0077(17)
O2 0.048(2) 0.096(3) 0.068(2) -0.004(2) 0.0253(19) -0.007(2)
O3A 0.079(5) 0.092(7) 0.162(12) 0.008(4) 0.070(6) 0.041(7)
O3B 0.079(5) 0.092(7) 0.162(12) 0.008(4) 0.070(6) 0.041(7)
Cu1 0.0392(3) 0.0685(4) 0.0521(3) -0.0025(4) 0.0207(2) -0.0072(4)

loop_
_atom_type_symbol
_atom_type_description
_atom_type_scat_dispersion_real
_atom_type_scat_dispersion_imag
_atom_type_scat_source
C C 0.0033 0.0016 'International Tables Vol C Tables 4.2.6.8 and 6.1.1.4'
H H 0.0000 0.0000 'International Tables Vol C Tables 4.2.6.8 and 6.1.1.4'
N N 0.0061 0.0033 'International Tables Vol C Tables 4.2.6.8 and 6.1.1.4'
O O 0.0106 0.0060 'International Tables Vol C Tables 4.2.6.8 and 6.1.1.4'
Cu Cu 0.3201 1.2651 'International Tables Vol C Tables 4.2.6.8 and 6.1.1.4'

loop_
_geom_angle_atom_site_label_1
_geom_angle_atom_site_label_2
_geom_angle_atom_site_label_3
_geom_angle_site_symmetry_1
_geom_angle_site_symmetry_3
_geom_angle
O1 C1 C2 . . 122.5(4)
O1 C1 C6 . . 119.5(4)
C2 C1 C6 . . 118.0(4)
C3 C2 C1 . . 121.1(5)
C3 C2 C7 . . 115.8(5)
C1 C2 C7 . . 123.1(4)
C4 C3 C2 . . 122.7(5)
C4 C3 H3 . . 118.7
C2 C3 H3 . . 118.7
C3 C4 C5 . . 115.9(5)
C3 C4 C8 . . 125.0(5)
C5 C4 C8 . . 119.2(5)
C6 C5 C4 . . 125.4(5)
C6 C5 H5 . . 117.3
C4 C5 H5 . . 117.3
C5 C6 C1 . . 116.9(5)
C5 C6 C12 . . 121.8(5)
C1 C6 C12 . . 121.2(4)
N1 C7 C2 . . 127.8(5)
N1 C7 H7 . . 116.1
C2 C7 H7 . . 116.1
C11 C8 C10 . . 111.1(7)
C11 C8 C9 . . 106.6(6)
C10 C8 C9 . . 107.1(6)
C11 C8 C4 . . 110.3(5)
C10 C8 C4 . . 110.2(5)
C9 C8 C4 . . 111.4(5)
C8 C9 H9A . . 109.5
C8 C9 H9B . . 109.5
H9A C9 H9B . . 109.5
C8 C9 H9C . . 109.5
H9A C9 H9C . . 109.5
H9B C9 H9C . . 109.5
C8 C10 H10A . . 109.5
C8 C10 H10B . . 109.5
H10A C10 H10B . . 109.5
C8 C10 H10C . . 109.5
H10A C10 H10C . . 109.5
H10B C10 H10C . . 109.5
C8 C11 H11A . . 109.5
C8 C11 H11B . . 109.5
H11A C11 H11B . . 109.5
C8 C11 H11C . . 109.5
H11A C11 H11C . . 109.5
H11B C11 H11C . . 109.5
C6 C12 C14 . . 111.4(4)
C6 C12 C15 . . 108.9(5)
C14 C12 C15 . . 110.7(5)
C6 C12 C13 . . 113.1(5)
C14 C12 C13 . . 106.0(5)
C15 C12 C13 . . 106.6(5)
C12 C13 H13A . . 109.5
C12 C13 H13B . . 109.5
H13A C13 H13B . . 109.5
C12 C13 H13C . . 109.5
H13A C13 H13C . . 109.5
H13B C13 H13C . . 109.5
C12 C14 H14A . . 109.5
C12 C14 H14B . . 109.5
H14A C14 H14B . . 109.5
C12 C14 H14C . . 109.5
H14A C14 H14C . . 109.5
H14B C14 H14C . . 109.5
C12 C15 H15A . . 109.5
C12 C15 H15B . . 109.5
H15A C15 H15B . . 109.5
C12 C15 H15C . . 109.5
H15A C15 H15C . . 109.5
H15B C15 H15C . . 109.5
N1 C16 C17 . . 112.0(4)
N1 C16 H16A . . 109.2
C17 C16 H16A . . 109.2
N1 C16 H16B . . 109.2
C17 C16 H16B . . 109.2
H16A C16 H16B . . 107.9
C16 C17 C18 . 3_666 114.9(5)
C16 C17 H17A . . 108.5
C18 C17 H17A 3_666 . 108.5
C16 C17 H17B . . 108.5
C18 C17 H17B 3_666 . 108.5
H17A C17 H17B . . 107.5
N2 C18 C17 . 3_666 111.5(4)
N2 C18 H18A . . 109.3
C17 C18 H18A 3_666 . 109.3
N2 C18 H18B . . 109.3
C17 C18 H18B 3_666 . 109.3
H18A C18 H18B . . 108.0
N3 C19 N2 . . 112.7(5)
N3 C19 H19 . . 123.7
N2 C19 H19 . . 123.7
C21 C20 N3 . . 109.7(5)
C21 C20 H20 . . 125.2
N3 C20 H20 . . 125.2
C20 C21 N2 . . 107.1(5)
C20 C21 H21 . . 126.5
N2 C21 H21 . . 126.5
O3A C22 O2 . . 116(2)
O2 C22 O3B . . 125.6(8)
O3A C22 C23 . . 121.2(19)
O2 C22 C23 . . 116.3(6)
O3B C22 C23 . . 117.1(9)
C22 C23 H23A . . 109.5
C22 C23 H23B . . 109.5
H23A C23 H23B . . 109.5
C22 C23 H23C . . 109.5
H23A C23 H23C . . 109.5
H23B C23 H23C . . 109.5
C7 N1 C16 . . 116.1(4)
C7 N1 Cu1 . . 123.6(3)
C16 N1 Cu1 . . 120.2(3)
C19 N2 C21 . . 106.3(5)
C19 N2 C18 . . 125.4(5)
C21 N2 C18 . . 128.3(5)
C19 N3 C20 . . 104.3(4)
C19 N3 Cu1 . . 125.8(4)
C20 N3 Cu1 . . 129.7(4)
C1 O1 Cu1 . . 128.9(3)
C22 O2 Cu1 . . 108.4(4)
O1 Cu1 N1 . . 93.07(15)
O1 Cu1 O2 . . 165.98(17)
N1 Cu1 O2 . . 93.98(16)
O1 Cu1 N3 . . 89.40(16)
N1 Cu1 N3 . . 160.63(17)
O2 Cu1 N3 . . 87.95(16)

loop_
_geom_bond_atom_site_label_1
_geom_bond_atom_site_label_2
_geom_bond_site_symmetry_2
_geom_bond_distance
_geom_bond_publ_flag
C1 O1 . 1.313(5) ?
C1 C2 . 1.407(6) ?
C1 C6 . 1.439(7) ?
C2 C3 . 1.399(6) ?
C2 C7 . 1.440(7) ?
C3 C4 . 1.363(7) ?
C3 H3 . 0.930 ?
C4 C5 . 1.400(7) ?
C4 C8 . 1.535(7) ?
C5 C6 . 1.395(7) ?
C5 H5 . 0.930 ?
C6 C12 . 1.514(7) ?
C7 N1 . 1.291(6) ?
C7 H7 . 0.930 ?
C8 C11 . 1.503(9) ?
C8 C10 . 1.508(9) ?
C8 C9 . 1.524(10) ?
C9 H9A . 0.960 ?
C9 H9B . 0.960 ?
C9 H9C . 0.960 ?
C10 H10A . 0.960 ?
C10 H10B . 0.960 ?
C10 H10C . 0.960 ?
C11 H11A . 0.960 ?
C11 H11B . 0.960 ?
C11 H11C . 0.960 ?
C12 C14 . 1.532(8) ?
C12 C15 . 1.541(8) ?
C12 C13 . 1.552(8) ?
C13 H13A . 0.960 ?
C13 H13B . 0.960 ?
C13 H13C . 0.960 ?
C14 H14A . 0.960 ?
C14 H14B . 0.960 ?
C14 H14C . 0.960 ?
C15 H15A . 0.960 ?
C15 H15B . 0.960 ?
C15 H15C . 0.960 ?
C16 N1 . 1.474(6) ?
C16 C17 . 1.517(7) ?
C16 H16A . 0.970 ?
C16 H16B . 0.970 ?
C17 C18 3_666 1.524(8) ?
C17 H17A . 0.970 ?
C17 H17B . 0.970 ?
C18 N2 . 1.467(7) ?
C18 C17 3_666 1.524(8) ?
C18 H18A . 0.970 ?
C18 H18B . 0.970 ?
C19 N3 . 1.304(6) ?
C19 N2 . 1.331(6) ?
C19 H19 . 0.930 ?
C20 C21 . 1.341(7) ?
C20 N3 . 1.366(6) ?
C20 H20 . 0.930 ?
C21 N2 . 1.341(7) ?
C21 H21 . 0.930 ?
C22 O3A . 1.14(4) ?
C22 O2 . 1.249(7) ?
C22 O3B . 1.263(18) ?
C22 C23 . 1.509(8) ?
C23 H23A . 0.960 ?
C23 H23B . 0.960 ?
C23 H23C . 0.960 ?
N1 Cu1 . 1.957(4) y
N3 Cu1 . 1.989(4) y
O1 Cu1 . 1.910(3) y
O2 Cu1 . 1.966(3) y

loop_
_geom_torsion_atom_site_label_1
_geom_torsion_atom_site_label_2
_geom_torsion_atom_site_label_3
_geom_torsion_atom_site_label_4
_geom_torsion_site_symmetry_1
_geom_torsion_site_symmetry_4
_geom_torsion
O1 C1 C2 C3 . . -179.9(4)
C6 C1 C2 C3 . . 0.5(6)
O1 C1 C2 C7 . . 2.7(7)
C6 C1 C2 C7 . . -176.9(4)
C1 C2 C3 C4 . . -2.5(7)
C7 C2 C3 C4 . . 175.1(4)
C2 C3 C4 C5 . . 2.3(7)
C2 C3 C4 C8 . . -177.9(5)
C3 C4 C5 C6 . . -0.1(7)
C8 C4 C5 C6 . . -179.9(5)
C4 C5 C6 C1 . . -1.8(7)
C4 C5 C6 C12 . . 176.1(5)
O1 C1 C6 C5 . . -178.2(4)
C2 C1 C6 C5 . . 1.5(6)
O1 C1 C6 C12 . . 4.0(7)
C2 C1 C6 C12 . . -176.4(4)
C3 C2 C7 N1 . . -174.9(5)
C1 C2 C7 N1 . . 2.6(8)
C3 C4 C8 C11 . . -119.3(7)
C5 C4 C8 C11 . . 60.5(7)
C3 C4 C8 C10 . . 117.7(6)
C5 C4 C8 C10 . . -62.5(7)
C3 C4 C8 C9 . . -1.1(8)
C5 C4 C8 C9 . . 178.7(6)
C5 C6 C12 C14 . . 123.9(5)
C1 C6 C12 C14 . . -58.3(7)
C5 C6 C12 C15 . . -113.7(5)
C1 C6 C12 C15 . . 64.1(6)
C5 C6 C12 C13 . . 4.6(8)
C1 C6 C12 C13 . . -177.6(5)
N1 C16 C17 C18 . 3_666 -63.0(6)
N3 C20 C21 N2 . . 0.3(7)
C2 C7 N1 C16 . . 179.6(5)
C2 C7 N1 Cu1 . . 0.8(7)
C17 C16 N1 C7 . . 116.9(5)
C17 C16 N1 Cu1 . . -64.3(5)
N3 C19 N2 C21 . . 0.8(7)
N3 C19 N2 C18 . . 179.1(5)
C20 C21 N2 C19 . . -0.7(7)
C20 C21 N2 C18 . . -178.9(5)
C17 C18 N2 C19 3_666 . -62.9(7)
C17 C18 N2 C21 3_666 . 115.0(6)
N2 C19 N3 C20 . . -0.7(6)
N2 C19 N3 Cu1 . . -176.3(4)
C21 C20 N3 C19 . . 0.2(6)
C21 C20 N3 Cu1 . . 175.6(4)
C2 C1 O1 Cu1 . . -11.4(6)
C6 C1 O1 Cu1 . . 168.3(3)
O3A C22 O2 Cu1 . . -26(2)
O3B C22 O2 Cu1 . . 12.5(16)
C23 C22 O2 Cu1 . . -179.2(5)
C1 O1 Cu1 N1 . . 11.6(4)
C1 O1 Cu1 O2 . . -108.6(7)
C1 O1 Cu1 N3 . . 172.3(4)
C7 N1 Cu1 O1 . . -6.0(4)
C16 N1 Cu1 O1 . . 175.3(4)
C7 N1 Cu1 O2 . . 161.9(4)
C16 N1 Cu1 O2 . . -16.9(4)
C7 N1 Cu1 N3 . . -103.0(6)
C16 N1 Cu1 N3 . . 78.3(6)
C22 O2 Cu1 O1 . . 33.7(8)
C22 O2 Cu1 N1 . . -86.3(4)
C22 O2 Cu1 N3 . . 113.0(4)
C19 N3 Cu1 O1 . . -6.0(5)
C20 N3 Cu1 O1 . . 179.6(5)
C19 N3 Cu1 N1 . . 91.6(7)
C20 N3 Cu1 N1 . . -82.9(7)
C19 N3 Cu1 O2 . . -172.2(5)
C20 N3 Cu1 O2 . . 13.3(5)
